data_4323782
loop_
_publ_author_name
'Changqing Wang'
'Andrew R. Lewis'
'Raymond J. Batchelor'
'Frederick W. B. Einstein'
'Helge Willner'
'Friedhelm Aubke'

_publ_contact_author
; 
      Prof. F.W.B. Einstein
      Dept. of Chemistry, Simon Fraser University
      Burnaby, B.C. Canada V5A 1S6
;
_publ_contact_author_email einstein@sfu.ca
_publ_contact_author_fax '604 291 3765'
_publ_contact_author_phone '604 291 4878'
_publ_section_title
;
 Synthesis, Molecular Structure, and Vibrational Spectra of
 mer-Tris(carbonyl)iridium(III) Fluorosulfate, mer-Ir(CO)~3(SO~3F)~3
;
_journal_name_full 'Inorganic Chemistry'
_journal_page_first 1279
_journal_page_last 1285
_journal_paper_doi 10.1021/ic9506769
_journal_volume 35
_journal_year 1996
_chemical_formula_moiety 'Ir S3 F3 O12 C3 '
_chemical_formula_sum 'C3 F3 Ir O12 S3'
_chemical_formula_weight 573.42
_chemical_name_systematic
; 
mer-Tris(carbonyl)iridium(III)fluorosulfate 
;
_space_group_IT_number 14
_symmetry_cell_setting monoclinic
_symmetry_space_group_name_Hall '-P 2ybc'
_symmetry_space_group_name_H-M 'P 1 21/c 1'
_cell_angle_alpha 90.0
_cell_angle_beta 108.24(1)
_cell_angle_gamma 90.0
_cell_formula_units_Z 4
_cell_length_a 8.476(1)
_cell_length_b 12.868(2)
_cell_length_c 12.588(1)
_cell_measurement_reflns_used 25
_cell_measurement_temperature 200
_cell_measurement_theta_max 25.00
_cell_measurement_theta_min 19.00
_cell_volume 1304.0(3)
_computing_cell_refinement 'ENRAF CAD4'
_computing_data_collection 'ENRAF CAD4'
_computing_data_reduction 'NRCVAX DATRD2'
_computing_molecular_graphics NRCVAX
_computing_publication_material 'NRCVAX TABLES'
_computing_structure_refinement 'NRCVAX LSTSQ'
_diffrn_ambient_temperature 200
_diffrn_measurement_device 'Nonius CAD-4F diffractometer'
_diffrn_measurement_method 'Theta/2theta scan b/P/b '
_diffrn_radiation_monochromator graphite
_diffrn_radiation_source 'xray tube'
_diffrn_radiation_type 'Molybdenum K\a'
_diffrn_radiation_wavelength 0.70930
_diffrn_reflns_limit_h_max 9
_diffrn_reflns_limit_h_min -10
_diffrn_reflns_limit_k_max 15
_diffrn_reflns_limit_k_min 0
_diffrn_reflns_limit_l_max 14
_diffrn_reflns_limit_l_min 0
_diffrn_reflns_number 2313
_diffrn_reflns_theta_max 25.00
_diffrn_reflns_theta_min 2.00
_diffrn_standards_decay_% 0
_diffrn_standards_interval_time 60
_diffrn_standards_number 2
_exptl_absorpt_coefficient_mu 10.76
_exptl_absorpt_correction_T_max 1.0
_exptl_absorpt_correction_T_min 0.453
_exptl_absorpt_correction_type 'empirical * sphere'
_exptl_crystal_colour colorless
_exptl_crystal_density_diffrn 2.921
_exptl_crystal_description plate
_exptl_crystal_F_000 1063.76
_exptl_crystal_size_max 0.36
_exptl_crystal_size_mid 0.34
_exptl_crystal_size_min 0.20
_exptl_crystal_size_rad 0.10
_refine_diff_density_max 1.6(2)
_refine_diff_density_min -2.1(2)
_refine_ls_extinction_coef 1790(68)
_refine_ls_extinction_method Larson
_refine_ls_matrix_type full
_refine_ls_number_parameters 200
_refine_ls_number_reflns 2090
_refine_ls_R_factor_obs 0.022
_refine_ls_shift/esd_max 0.001
_refine_ls_structure_factor_coef F
_refine_ls_weighting_scheme unit
_refine_ls_wR_factor_obs 0.024
_reflns_number_observed 2090
_reflns_number_total 2313
_reflns_observed_criterion 'Inet > 2.5\s(Inet)'
_cod_data_source_file ic9506769.cif
_cod_data_source_block IRCO
_cod_original_cell_volume 1304.0
_cod_original_formula_sum 'Ir S3 F3 O12 C3 '
_cod_database_code 4323782

loop_
_symmetry_equiv_pos_as_xyz
x,y,z
-x,-y,-z
-x,1/2+y,1/2-z
x,1/2-y,1/2+z

loop_
_atom_site_aniso_label
_atom_site_aniso_U_11
_atom_site_aniso_U_22
_atom_site_aniso_U_33
_atom_site_aniso_U_12
_atom_site_aniso_U_13
_atom_site_aniso_U_23
_atom_site_aniso_type_symbol
Ir 0.01474(13) 0.01517(13) 0.01423(13) -0.00071(9) 0.00537(9) 0.00083(9) Ir
S1 0.0275(8) 0.0182(8) 0.0312(8) -0.0005(6) 0.0118(7) 0.0027(7) S
S2 0.0182(7) 0.0301(9) 0.0203(7) 0.0015(6) 0.0049(6) -0.0019(7) S
S3 0.0194(7) 0.0306(9) 0.0201(7) -0.0065(6) 0.0051(6) 0.0007(6) S
F1 0.0373(23) 0.0409(25) 0.0358(23) 0.0179(19) 0.0071(18) 0.0028(19) F
F2 0.0355(24) 0.074(4) 0.0363(24) 0.0186(23) 0.0116(19) -0.0179(23) F
F3 0.049(3) 0.041(3) 0.0430(25) -0.0153(21) 0.0147(21) -0.0200(21) F
O11 0.0321(24) 0.0189(23) 0.0259(23) -0.0024(19) 0.0074(19) -0.0028(19) O
O12 0.051(3) 0.030(3) 0.040(3) 0.0063(24) 0.0277(25) 0.0063(23) O
O13 0.051(3) 0.027(3) 0.056(3) -0.015(3) 0.017(3) -0.002(3) O
O21 0.0191(21) 0.0232(24) 0.0190(21) -0.0030(17) 0.0032(17) 0.0074(17) O
O22 0.0261(24) 0.046(3) 0.0230(23) 0.0009(22) 0.0014(19) -0.0051(22) O
O23 0.028(3) 0.052(4) 0.051(3) -0.0110(24) 0.0095(24) 0.016(3) O
O31 0.0182(20) 0.029(3) 0.0172(20) -0.0055(18) 0.0011(16) 0.0050(18) O
O32 0.0269(25) 0.043(3) 0.034(3) -0.0099(22) 0.0120(20) 0.0051(23) O
O33 0.0202(23) 0.055(4) 0.033(3) -0.0064(23) -0.0027(20) 0.014(3) O
O1 0.044(3) 0.017(3) 0.040(3) -0.0020(21) 0.0155(23) 0.0044(22) O
O2 0.0288(24) 0.029(3) 0.032(3) 0.0027(20) 0.0160(21) -0.0013(20) O
O3 0.031(3) 0.070(4) 0.027(3) 0.003(3) 0.0142(22) -0.002(3) O
C1 0.017(3) 0.027(4) 0.026(3) 0.001(3) 0.0062(25) 0.004(3) C
C2 0.021(3) 0.023(3) 0.022(3) -0.001(3) 0.003(3) 0.003(3) C
C3 0.022(3) 0.028(4) 0.020(3) 0.001(3) 0.003(3) 0.002(3) C

loop_
_atom_site_label
_atom_site_fract_x
_atom_site_fract_y
_atom_site_fract_z
_atom_site_U_iso_or_equiv
_atom_site_thermal_displace_type
_atom_site_calc_flag
_atom_site_refinement_flags
_atom_site_type_symbol
Ir 0.27018(3) 0.590208(17) 0.255878(18) 0.01452(12) Uij ? . Ir
S1 0.30798(20) 0.82664(13) 0.19034(14) 0.0250(8) Uij ? . S
S2 -0.09454(18) 0.57702(13) 0.09385(13) 0.0231(8) Uij ? . S
S3 0.62836(19) 0.62602(13) 0.42295(13) 0.0236(8) Uij ? . S
F1 0.1271(5) 0.8666(3) 0.1515(3) 0.0390(23) Uij ? . F
F2 -0.1670(5) 0.6620(4) 0.1518(4) 0.049(3) Uij ? . F
F3 0.5951(6) 0.7269(4) 0.4789(4) 0.044(3) Uij ? . F
O11 0.3019(6) 0.7482(3) 0.2756(4) 0.0260(25) Uij ? . O
O12 0.3323(7) 0.7825(4) 0.0941(4) 0.038(3) Uij ? . O
O13 0.4043(7) 0.9121(4) 0.2419(5) 0.045(3) Uij ? . O
O21 0.0791(5) 0.6182(3) 0.1133(3) 0.0211(21) Uij ? . O
O22 -0.1852(6) 0.5833(4) -0.0209(4) 0.033(3) Uij ? . O
O23 -0.0968(6) 0.4857(5) 0.1541(5) 0.044(3) Uij ? . O
O31 0.4632(5) 0.5711(3) 0.3994(3) 0.0224(21) Uij ? . O
O32 0.6633(6) 0.6577(4) 0.3252(4) 0.034(3) Uij ? . O
O33 0.7489(6) 0.5721(4) 0.5075(4) 0.038(3) Uij ? . O
O1 0.2278(6) 0.3563(4) 0.2543(4) 0.033(3) Uij ? . O
O2 0.4756(6) 0.5740(4) 0.0899(4) 0.028(3) Uij ? . O
O3 0.0458(6) 0.6191(5) 0.4071(4) 0.041(3) Uij ? . O
C1 0.2427(7) 0.4407(5) 0.2527(5) 0.023(3) Uij ? . C
C2 0.4074(7) 0.5804(5) 0.1522(5) 0.023(3) Uij ? . C
C3 0.1283(8) 0.6057(5) 0.3553(5) 0.024(3) Uij ? . C

loop_
_atom_type_symbol
_atom_type_description
_atom_type_scat_dispersion_real
_atom_type_scat_dispersion_imag
_atom_type_scat_source
Ir ? -2.066 7.990 'International Tables Vol. IV Table 2.2B'
S ? 0.110 0.124 'International Tables Vol. IV Table 2.2B'
F ? 0.014 0.010 'International Tables Vol. IV Table 2.2B'
O ? 0.008 0.006 'International Tables Vol. IV Table 2.2B'
C ? 0.002 0.002 'International Tables Vol. IV Table 2.2B'
H ? 0.000 0.000 'International Tables Vol. IV Table 2.2B'

loop_
_geom_angle_atom_site_label_1
_geom_angle_atom_site_label_2
_geom_angle_atom_site_label_3
_geom_angle
_geom_angle_site_symmetry_1
_geom_angle_site_symmetry_2
_geom_angle_site_symmetry_3
_geom_angle_publ_flag
O11 Ir O21 88.25(17) ? ? ? yes
O11 Ir O31 88.49(17) ? ? ? yes
O11 Ir C1 174.41(23) ? ? ? yes
O11 Ir C2 93.46(23) ? ? ? yes
O11 Ir C3 84.67(23) ? ? ? yes
O21 Ir O31 176.74(17) ? ? ? yes
O21 Ir C1 95.74(22) ? ? ? yes
O21 Ir C2 84.30(20) ? ? ? yes
O21 Ir C3 93.79(21) ? ? ? yes
O31 Ir C1 87.52(22) ? ? ? yes
O31 Ir C2 95.80(20) ? ? ? yes
O31 Ir C3 86.00(21) ? ? ? yes
C1 Ir C2 90.8(3) ? ? ? yes
C1 Ir C3 91.2(3) ? ? ? yes
C2 Ir C3 177.4(3) ? ? ? yes
F1 S1 O11 101.5(3) ? ? ? no
F1 S1 O12 105.1(3) ? ? ? no
F1 S1 O13 105.2(3) ? ? ? no
O11 S1 O12 113.2(3) ? ? ? no
O11 S1 O13 110.2(3) ? ? ? no
O12 S1 O13 119.6(3) ? ? ? no
F2 S2 O21 100.8(3) ? ? ? no
F2 S2 O22 105.9(3) ? ? ? no
F2 S2 O23 105.3(3) ? ? ? no
O21 S2 O22 109.7(3) ? ? ? no
O21 S2 O23 112.6(3) ? ? ? no
O22 S2 O23 120.4(3) ? ? ? no
F3 S3 O31 101.1(3) ? ? ? no
F3 S3 O32 105.9(3) ? ? ? no
F3 S3 O33 105.2(3) ? ? ? no
O31 S3 O32 113.4(3) ? ? ? no
O31 S3 O33 109.0(3) ? ? ? no
O32 S3 O33 120.0(3) ? ? ? no
Ir O11 S1 128.1(3) ? ? ? yes
Ir O21 S2 123.07(24) ? ? ? yes
Ir O31 S3 123.68(25) ? ? ? yes
Ir C1 O1 177.8(6) ? ? ? yes
Ir C2 O2 176.1(5) ? ? ? yes
Ir C3 O3 176.1(6) ? ? ? yes

loop_
_geom_bond_atom_site_label_1
_geom_bond_atom_site_label_2
_geom_bond_distance
_geom_bond_site_symmetry_1
_geom_bond_site_symmetry_2
_geom_bond_publ_flag
Ir O11 2.055(4) ? ? yes
Ir O21 2.038(4) ? ? yes
Ir O31 2.038(4) ? ? yes
Ir C1 1.937(7) ? ? yes
Ir C2 2.006(6) ? ? yes
Ir C3 1.999(6) ? ? yes
S1 F1 1.544(4) ? ? yes
S1 O11 1.487(5) ? ? yes
S1 O12 1.411(5) ? ? yes
S1 O13 1.402(5) ? ? yes
S2 F2 1.545(5) ? ? yes
S2 O21 1.511(4) ? ? yes
S2 O22 1.410(5) ? ? yes
S2 O23 1.402(6) ? ? yes
S3 F3 1.545(5) ? ? yes
S3 O31 1.512(4) ? ? yes
S3 O32 1.413(5) ? ? yes
S3 O33 1.406(5) ? ? yes
O1 C1 1.094(8) ? ? yes
O2 C2 1.114(8) ? ? yes
O3 C3 1.108(8) ? ? yes

loop_
_geom_contact_atom_site_label_1
_geom_contact_site_symmetry_1
_geom_contact_atom_site_label_2
_geom_contact_site_symmetry_2
_geom_contact_distance
_geom_contact_publ_flag
O23 . C1 . 2.814(8) no
O22 . C1 2_565 2.820(8) no
O13 . C1 3_655 2.994(8) no
O33 . C1 2_666 3.002(8) no
O12 . C2 . 2.722(8) no
O32 . C2 . 2.735(8) no
O13 . C2 3_655 2.771(8) no
O22 . C2 2_565 2.961(8) no
O33 . C3 2_666 2.859(8) no
O23 . C3 . 3.069(8) no
F2 . C3 . 3.056(7) no
F2 . O1 3_555 2.880(7) no
F1 . O3 4_564 2.941(6) no
F1 . O23 3_555 2.966(7) no
F2 . O32 1_455 2.967(6) no
F3 . O11 . 2.970(6) no
O13 . O2 3_655 2.917(7) no
O22 . O1 2_565 2.950(7) no
O12 . O2 . 2.952(7) no
O32 . O1 3_655 2.994(7) no
O33 . O3 2_666 3.010(8) no
F2 . F3 4_464 2.846(6) no
S1 . O21 . 3.274(4) no
S1 . C2 . 3.351(7) no
S2 . C1 . 3.416(6) no
S2 . C3 . 3.263(6) no
S3 . O11 . 3.218(5) no
S3 . C2 . 3.387(6) no

loop_
_geom_torsion_atom_site_label_1
_geom_torsion_atom_site_label_2
_geom_torsion_atom_site_label_3
_geom_torsion_atom_site_label_4
_geom_torsion
_geom_torsion_site_symmetry_1
_geom_torsion_site_symmetry_2
_geom_torsion_site_symmetry_3
_geom_torsion_site_symmetry_4
_geom_torsion_publ_flag
O21 Ir O11 S1 -46.7(2) ? ? ? ? no
O31 Ir O11 S1 133.2(3) ? ? ? ? no
C1 Ir O11 S1 177.7(3) ? ? ? ? no
C2 Ir O11 S1 37.5(2) ? ? ? ? no
C3 Ir O11 S1 -140.6(3) ? ? ? ? no
O11 Ir O21 S2 -123.9(2) ? ? ? ? no
O31 Ir O21 S2 -125.5(2) ? ? ? ? no
C1 Ir O21 S2 52.2(2) ? ? ? ? no
C2 Ir O21 S2 142.4(3) ? ? ? ? no
C3 Ir O21 S2 -39.4(2) ? ? ? ? no
O11 Ir O31 S3 -48.7(2) ? ? ? ? no
O21 Ir O31 S3 -47.0(2) ? ? ? ? no
C1 Ir O31 S3 135.2(3) ? ? ? ? no
C2 Ir O31 S3 44.6(2) ? ? ? ? no
C3 Ir O31 S3 -133.4(3) ? ? ? ? no
F1 S1 O11 Ir 96.6(3) ? ? ? ? no
O12 S1 O11 Ir -15.5(2) ? ? ? ? no
O13 S1 O11 Ir -152.3(3) ? ? ? ? no
F2 S2 O21 Ir 85.2(2) ? ? ? ? no
O22 S2 O21 Ir -163.5(3) ? ? ? ? no
O23 S2 O21 Ir -26.5(2) ? ? ? ? no
F3 S3 O31 Ir 89.0(2) ? ? ? ? no
O32 S3 O31 Ir -23.8(2) ? ? ? ? no
O33 S3 O31 Ir -160.4(3) ? ? ? ? no
